data_7206912
loop_
_publ_author_name
'Fuller, Rebecca O.'
'Griffith, Christopher S.'
'Koutsantonis, George A.'
'Lapere, Kim M.'
'Skelton, Brian W.'
'Spackman, Mark A.'
'White, Allan H.'
'Wild, Duncan A.'

_publ_section_title
;
 Seemingly simple group 8 cyclopentadienyl dicarbonyl metal halides: From
 little things, interesting things grow
;
_journal_issue 3
_journal_name_full CrystEngComm
_journal_page_first 812
_journal_paper_doi 10.1039/c1ce05439b
_journal_volume 14
_journal_year 2012
_chemical_formula_moiety 'C8 H7 I O2 Ru'
_chemical_formula_sum 'C8 H7 I O2 Ru'
_chemical_formula_weight 363.11
_chemical_name_systematic
;
?
;
_space_group_IT_number 2
_symmetry_cell_setting triclinic
_symmetry_space_group_name_Hall '-P 1'
_symmetry_space_group_name_H-M 'P -1'
_atom_sites_solution_hydrogens geom
_atom_sites_solution_primary direct
_atom_sites_solution_secondary difmap
_audit_creation_date 2010-10-06T15:06:23-00:00
_audit_creation_method 'WinGX routine CIF_UPDATE'
_cell_angle_alpha 92.968(3)
_cell_angle_beta 95.936(3)
_cell_angle_gamma 108.783(3)
_cell_formula_units_Z 2
_cell_length_a 6.9642(13)
_cell_length_b 7.4745(14)
_cell_length_c 10.068(2)
_cell_measurement_reflns_used 1968
_cell_measurement_temperature 150(2)
_cell_measurement_theta_max 28.4
_cell_measurement_theta_min 2.2
_cell_volume 491.49(16)
_computing_cell_refinement 'Siemens SAINT (Siemens, 1995)'
_computing_data_collection 'Siemens SMART (Siemens, 1995)'
_computing_data_reduction 'xtal ADDREF SORTRF'
_computing_molecular_graphics OrtepII
_computing_publication_material WinGX
_computing_structure_refinement 'SHELXL-97 (Sheldrick, 2008)'
_computing_structure_solution Sir92
_diffrn_ambient_temperature 150(2)
_diffrn_measured_fraction_theta_full 0.986
_diffrn_measured_fraction_theta_max 0.879
_diffrn_measurement_device_type
;
Bruker SMART CCD diffractometer
;
_diffrn_measurement_method '\w scans'
_diffrn_radiation_monochromator graphite
_diffrn_radiation_type MoK\a
_diffrn_radiation_wavelength 0.71073
_diffrn_reflns_av_R_equivalents 0.015
_diffrn_reflns_av_unetI/netI 0.015
_diffrn_reflns_limit_h_max 9
_diffrn_reflns_limit_h_min -9
_diffrn_reflns_limit_k_max 9
_diffrn_reflns_limit_k_min -9
_diffrn_reflns_limit_l_max 13
_diffrn_reflns_limit_l_min -13
_diffrn_reflns_number 2679
_diffrn_reflns_theta_full 26
_diffrn_reflns_theta_max 28.86
_diffrn_reflns_theta_min 2.04
_diffrn_standards_decay_% 0
_diffrn_standards_number 0
_exptl_absorpt_coefficient_mu 4.692
_exptl_absorpt_correction_T_max 0.89
_exptl_absorpt_correction_T_min 0.67
_exptl_absorpt_correction_type multi-scan
_exptl_absorpt_process_details
;
SADABS; Sheldrick, 1996
;
_exptl_crystal_colour orange
_exptl_crystal_density_diffrn 2.454
_exptl_crystal_density_method 'not measured'
_exptl_crystal_description prism
_exptl_crystal_F_000 336
_exptl_crystal_size_max 0.28
_exptl_crystal_size_mid 0.21
_exptl_crystal_size_min 0.14
_refine_diff_density_max 1.045
_refine_diff_density_min -1.445
_refine_diff_density_rms 0.189
_refine_ls_extinction_method none
_refine_ls_goodness_of_fit_ref 1.1
_refine_ls_hydrogen_treatment constr
_refine_ls_matrix_type full
_refine_ls_number_parameters 110
_refine_ls_number_reflns 2270
_refine_ls_number_restraints 0
_refine_ls_restrained_S_all 1.1
_refine_ls_R_factor_all 0.0325
_refine_ls_R_factor_gt 0.0303
_refine_ls_shift/su_max 0.001
_refine_ls_shift/su_mean 0
_refine_ls_structure_factor_coef Fsqd
_refine_ls_weighting_details 'calc w=1/[\s^2^(Fo^2^)+(0.0569P)^2^+0.4204P] where P=(Fo^2^+2Fc^2^)/3'
_refine_ls_weighting_scheme calc
_refine_ls_wR_factor_gt 0.0811
_refine_ls_wR_factor_ref 0.0827
_reflns_number_gt 1912
_reflns_number_total 2270
_reflns_threshold_expression I>2\s(I)
_cod_data_source_file c1ce05439b.txt
_cod_data_source_block gk103
_cod_original_sg_symbol_Hall '-p 1'
_cod_original_sg_symbol_H-M P_-1
_cod_database_code 7206912

loop_
_symmetry_equiv_pos_as_xyz
'x, y, z'
'-x, -y, -z'

loop_
_atom_site_label
_atom_site_type_symbol
_atom_site_fract_x
_atom_site_fract_y
_atom_site_fract_z
_atom_site_U_iso_or_equiv
_atom_site_adp_type
_atom_site_occupancy
_atom_site_symmetry_multiplicity
_atom_site_calc_flag
_atom_site_refinement_flags
Ru1 Ru 0.47051(5) 0.27382(4) 0.26794(3) 0.01848(11) Uani 1 1 d .
C11 C 0.6308(6) 0.1650(6) 0.1712(4) 0.0278(9) Uani 1 1 d .
O11 O 0.7158(5) 0.0919(5) 0.1086(3) 0.0386(8) Uani 1 1 d .
C12 C 0.5974(7) 0.2283(6) 0.4322(4) 0.0289(9) Uani 1 1 d .
O12 O 0.6723(5) 0.1960(5) 0.5303(3) 0.0413(9) Uani 1 1 d .
I1 I 0.75978(4) 0.62186(3) 0.29078(2) 0.02609(11) Uani 1 1 d .
C101 C 0.2226(6) 0.3910(6) 0.1778(4) 0.0230(8) Uani 1 1 d .
C102 C 0.2140(6) 0.2253(6) 0.0997(4) 0.0241(8) Uani 1 1 d .
H102 H 0.2322 0.2173 0.0076 0.029 Uiso 1 1 calc R
C103 C 0.1731(6) 0.0710(6) 0.1837(4) 0.0273(8) Uani 1 1 d .
H103 H 0.1608 -0.0565 0.1573 0.033 Uiso 1 1 calc R
C104 C 0.1541(6) 0.1431(6) 0.3134(4) 0.0277(9) Uani 1 1 d .
H104 H 0.1239 0.0716 0.3884 0.033 Uiso 1 1 calc R
C105 C 0.1882(6) 0.3409(6) 0.3110(4) 0.0240(8) Uani 1 1 d .
H105 H 0.1881 0.4253 0.3849 0.029 Uiso 1 1 calc R
C106 C 0.2554(7) 0.5824(6) 0.1274(5) 0.0315(9) Uani 1 1 d .
H10A H 0.3223 0.5899 0.0459 0.047 Uiso 1 1 calc R
H10B H 0.3421 0.6808 0.1963 0.047 Uiso 1 1 calc R
H10C H 0.1232 0.6018 0.1072 0.047 Uiso 1 1 calc R

loop_
_atom_site_aniso_label
_atom_site_aniso_U_11
_atom_site_aniso_U_22
_atom_site_aniso_U_33
_atom_site_aniso_U_23
_atom_site_aniso_U_13
_atom_site_aniso_U_12
Ru1 0.0183(2) 0.01581(17) 0.02009(17) 0.00218(12) 0.00065(13) 0.00432(15)
C11 0.023(2) 0.026(2) 0.032(2) 0.0018(16) -0.0028(18) 0.0068(19)
O11 0.0335(19) 0.0401(18) 0.0462(19) -0.0077(15) 0.0038(15) 0.0196(16)
C12 0.029(2) 0.0213(19) 0.033(2) 0.0050(16) 0.0013(18) 0.0031(18)
O12 0.044(2) 0.0346(17) 0.0382(18) 0.0097(14) -0.0126(16) 0.0080(17)
I1 0.02391(19) 0.02215(16) 0.02643(17) 0.00356(11) 0.00271(12) -0.00045(13)
C101 0.020(2) 0.0245(19) 0.0266(18) 0.0058(15) 0.0031(16) 0.0102(17)
C102 0.020(2) 0.0273(19) 0.0230(18) -0.0009(15) -0.0015(16) 0.0069(18)
C103 0.019(2) 0.0196(18) 0.039(2) -0.0021(16) -0.0002(17) 0.0025(17)
C104 0.021(2) 0.025(2) 0.036(2) 0.0117(17) 0.0069(18) 0.0019(18)
C105 0.023(2) 0.0243(19) 0.0249(19) 0.0019(15) 0.0044(16) 0.0070(17)
C106 0.036(3) 0.023(2) 0.038(2) 0.0074(17) 0.003(2) 0.013(2)

loop_
_atom_type_symbol
_atom_type_description
_atom_type_scat_dispersion_real
_atom_type_scat_dispersion_imag
_atom_type_scat_source
C C 0.0033 0.0016 'International Tables Vol C Tables 4.2.6.8 and 6.1.1.4'
H H 0 0 'International Tables Vol C Tables 4.2.6.8 and 6.1.1.4'
I I -0.4742 1.8119 'International Tables Vol C Tables 4.2.6.8 and 6.1.1.4'
O O 0.0106 0.006 'International Tables Vol C Tables 4.2.6.8 and 6.1.1.4'
Ru Ru -1.2594 0.8363 'International Tables Vol C Tables 4.2.6.8 and 6.1.1.4'

loop_
_geom_angle_atom_site_label_1
_geom_angle_atom_site_label_2
_geom_angle_atom_site_label_3
_geom_angle
C12 Ru1 C11 90.69(18)
C12 Ru1 C103 118.34(17)
C11 Ru1 C103 96.58(17)
C12 Ru1 C104 95.42(18)
C11 Ru1 C104 129.13(18)
C103 Ru1 C104 37.69(16)
C12 Ru1 C102 155.65(17)
C11 Ru1 C102 96.20(16)
C103 Ru1 C102 37.72(15)
C104 Ru1 C102 62.30(15)
C12 Ru1 C105 107.55(16)
C11 Ru1 C105 156.73(17)
C103 Ru1 C105 62.30(15)
C104 Ru1 C105 37.11(14)
C102 Ru1 C105 61.33(14)
C12 Ru1 C101 142.89(17)
C11 Ru1 C101 126.38(16)
C103 Ru1 C101 61.81(14)
C104 Ru1 C101 61.62(14)
C102 Ru1 C101 36.11(14)
C105 Ru1 C101 36.64(13)
C12 Ru1 I1 88.08(13)
C11 Ru1 I1 92.02(13)
C103 Ru1 I1 151.95(11)
C104 Ru1 I1 138.52(11)
C102 Ru1 I1 114.88(10)
C105 Ru1 I1 102.68(11)
C101 Ru1 I1 91.73(10)
O11 C11 Ru1 175.6(4)
O12 C12 Ru1 178.2(4)
C102 C101 C105 107.8(3)
C102 C101 C106 125.4(4)
C105 C101 C106 126.7(4)
C102 C101 Ru1 70.1(2)
C105 C101 Ru1 69.9(2)
C106 C101 Ru1 126.9(3)
C101 C102 C103 108.1(4)
C101 C102 Ru1 73.8(2)
C103 C102 Ru1 68.6(2)
C101 C102 H102 125.9
C103 C102 H102 125.9
Ru1 C102 H102 123.3
C104 C103 C102 107.8(3)
C104 C103 Ru1 72.0(2)
C102 C103 Ru1 73.7(2)
C104 C103 H103 126.1
C102 C103 H103 126.1
Ru1 C103 H103 120.1
C103 C104 C105 108.0(3)
C103 C104 Ru1 70.3(2)
C105 C104 Ru1 73.2(2)
C103 C104 H104 126
C105 C104 H104 126
Ru1 C104 H104 122.2
C104 C105 C101 108.2(3)
C104 C105 Ru1 69.7(2)
C101 C105 Ru1 73.4(2)
C104 C105 H105 125.9
C101 C105 H105 125.9
Ru1 C105 H105 122.6
C101 C106 H10A 109.5
C101 C106 H10B 109.5
H10A C106 H10B 109.5
C101 C106 H10C 109.5
H10A C106 H10C 109.5
H10B C106 H10C 109.5

loop_
_geom_bond_atom_site_label_1
_geom_bond_atom_site_label_2
_geom_bond_distance
Ru1 C12 1.892(4)
Ru1 C11 1.893(4)
Ru1 C103 2.189(4)
Ru1 C104 2.211(4)
Ru1 C102 2.255(4)
Ru1 C105 2.257(4)
Ru1 C101 2.303(4)
Ru1 I1 2.7104(6)
C11 O11 1.138(5)
C12 O12 1.143(5)
C101 C102 1.413(5)
C101 C105 1.434(5)
C101 C106 1.499(5)
C102 C103 1.438(6)
C102 H102 0.95
C103 C104 1.421(6)
C103 H103 0.95
C104 C105 1.422(5)
C104 H104 0.95
C105 H105 0.95
C106 H10A 0.98
C106 H10B 0.98
C106 H10C 0.98
